data_2239383
loop_
_publ_author_name
'Nor, Nabihah Al Muna Mohd'
'Abdullah, Zanariah'
'Ng, Seik Weng'
'Tiekink, Edward R. T.'

_publ_section_title
;
 1-Methyl-3-phenylimidazolidine-2-thione
;
_journal_issue 3
_journal_name_full 'Acta Crystallographica Section E'
_journal_page_first o334
_journal_paper_doi 10.1107/S1600536814003626
_journal_volume 70
_journal_year 2014
_chemical_formula_iupac 'C10 H12 N2 S'
_chemical_formula_moiety 'C10 H12 N2 S'
_chemical_formula_sum 'C10 H12 N2 S'
_chemical_formula_weight 192.28
_chemical_name_systematic
;
1-Methyl-3-phenylimidazolidine-2-thione
;
_space_group_IT_number 19
_symmetry_cell_setting orthorhombic
_symmetry_space_group_name_Hall 'P 2ac 2ab'
_symmetry_space_group_name_H-M 'P 21 21 21'
_atom_sites_solution_hydrogens geom
_atom_sites_solution_primary direct
_atom_sites_solution_secondary difmap
_audit_creation_method SHELXL-97
_cell_angle_alpha 90.00
_cell_angle_beta 90.00
_cell_angle_gamma 90.00
_cell_formula_units_Z 8
_cell_length_a 7.51590(10)
_cell_length_b 14.0478(3)
_cell_length_c 18.2050(3)
_cell_measurement_reflns_used 3909
_cell_measurement_temperature 100(2)
_cell_measurement_theta_max 76.2690
_cell_measurement_theta_min 3.9715
_cell_volume 1922.12(6)
_computing_cell_refinement 'CrysAlis PRO (Agilent, 2013)'
_computing_data_collection 'CrysAlis PRO (Agilent, 2013)'
_computing_data_reduction 'CrysAlis PRO (Agilent, 2013)'
_computing_molecular_graphics
;
<i>ORTEP-3 for Windows</i> (Farrugia, 2012), Gans & Shalloway
(2001)
and DIAMOND (Brandenburg, 2006)
;
_computing_publication_material 'publCIF (Westrip, 2010)'
_computing_structure_refinement 'SHELXL97 (Sheldrick, 2008)'
_computing_structure_solution 'SHELXS97 (Sheldrick, 2008)'
_diffrn_ambient_temperature 100(2)
_diffrn_detector_area_resol_mean 10.4041
_diffrn_measured_fraction_theta_full 0.987
_diffrn_measured_fraction_theta_max 0.988
_diffrn_measurement_device_type 'Agilent SuperNova Dual diffractometer with an Atlas detector'
_diffrn_measurement_method '\w scan'
_diffrn_radiation_monochromator Mirror
_diffrn_radiation_source 'SuperNova (Cu) X-ray Source'
_diffrn_radiation_type CuK\a
_diffrn_radiation_wavelength 1.54184
_diffrn_reflns_av_R_equivalents 0.0255
_diffrn_reflns_av_sigmaI/netI 0.0336
_diffrn_reflns_limit_h_max 9
_diffrn_reflns_limit_h_min -9
_diffrn_reflns_limit_k_max 17
_diffrn_reflns_limit_k_min -16
_diffrn_reflns_limit_l_max 22
_diffrn_reflns_limit_l_min -22
_diffrn_reflns_number 7245
_diffrn_reflns_theta_full 76.46
_diffrn_reflns_theta_max 76.46
_diffrn_reflns_theta_min 3.97
_diffrn_standards_decay_% 0
_diffrn_standards_interval_count 0
_diffrn_standards_interval_time 0
_diffrn_standards_number 0
_exptl_absorpt_coefficient_mu 2.590
_exptl_absorpt_correction_T_max 1.00000
_exptl_absorpt_correction_T_min 0.42741
_exptl_absorpt_correction_type multi-scan
_exptl_absorpt_process_details '(CrysAlis PRO; Agilent, 2013)'
_exptl_crystal_colour colourless
_exptl_crystal_density_diffrn 1.329
_exptl_crystal_density_method 'not measured'
_exptl_crystal_description prism
_exptl_crystal_F_000 816
_exptl_crystal_size_max 0.20
_exptl_crystal_size_mid 0.10
_exptl_crystal_size_min 0.05
_refine_diff_density_max 0.393
_refine_diff_density_min -0.263
_refine_ls_abs_structure_details 'Flack (1983), 1665 Friedel pairs'
_refine_ls_abs_structure_Flack 0.117(14)
_refine_ls_extinction_method none
_refine_ls_goodness_of_fit_ref 1.079
_refine_ls_hydrogen_treatment constr
_refine_ls_matrix_type full
_refine_ls_number_parameters 238
_refine_ls_number_reflns 3955
_refine_ls_number_restraints 0
_refine_ls_restrained_S_all 1.079
_refine_ls_R_factor_all 0.0341
_refine_ls_R_factor_gt 0.0327
_refine_ls_shift/su_max 0.001
_refine_ls_shift/su_mean 0.000
_refine_ls_structure_factor_coef Fsqd
_refine_ls_weighting_details 'calc w=1/[\s^2^(Fo^2^)+(0.0489P)^2^+0.4944P] where P=(Fo^2^+2Fc^2^)/3'
_refine_ls_weighting_scheme calc
_refine_ls_wR_factor_gt 0.0885
_refine_ls_wR_factor_ref 0.0898
_reflns_number_gt 3814
_reflns_number_total 3955
_reflns_threshold_expression I>2\s(I)
_cod_data_source_file hg5384sup1.cif
_cod_data_source_block I
_cod_database_code 2239383
_cod_database_fobs_code 2239383

loop_
_symmetry_equiv_pos_as_xyz
'x, y, z'
'-x+1/2, -y, z+1/2'
'-x, y+1/2, -z+1/2'
'x+1/2, -y+1/2, -z'

loop_
_atom_site_type_symbol
_atom_site_label
_atom_site_fract_x
_atom_site_fract_y
_atom_site_fract_z
_atom_site_U_iso_or_equiv
_atom_site_adp_type
_atom_site_calc_flag
_atom_site_refinement_flags
_atom_site_occupancy
_atom_site_symmetry_multiplicity
S S1 0.95401(6) 0.92442(3) 0.80811(2) 0.02271(12) Uani d . 1 1
N N1 0.9949(2) 1.11210(11) 0.82471(8) 0.0216(3) Uani d . 1 1
N N2 0.9877(2) 1.07023(11) 0.70835(8) 0.0185(3) Uani d . 1 1
C C1 0.9816(3) 1.10938(15) 0.90394(10) 0.0291(4) Uani d . 1 1
H H1A 0.9392 1.0465 0.9194 0.044 Uiso calc R 1 1
H H1B 0.8978 1.1583 0.9205 0.044 Uiso calc R 1 1
H H1C 1.0989 1.1215 0.9255 0.044 Uiso calc R 1 1
C C2 0.9780(3) 1.03784(13) 0.77947(10) 0.0188(4) Uani d . 1 1
C C3 1.0070(3) 1.20270(13) 0.78616(10) 0.0229(4) Uani d . 1 1
H H3A 1.1056 1.2422 0.8055 0.027 Uiso calc R 1 1
H H3B 0.8943 1.2389 0.7896 0.027 Uiso calc R 1 1
C C4 1.0434(3) 1.17071(13) 0.70745(10) 0.0212(4) Uani d . 1 1
H H4A 0.9724 1.2081 0.6719 0.025 Uiso calc R 1 1
H H4B 1.1711 1.1768 0.6951 0.025 Uiso calc R 1 1
C C5 0.9852(2) 1.01694(13) 0.64236(9) 0.0185(4) Uani d . 1 1
C C6 1.0800(3) 1.05145(13) 0.58225(10) 0.0228(4) Uani d . 1 1
H H6 1.1489 1.1078 0.5869 0.027 Uiso calc R 1 1
C C7 1.0738(3) 1.00333(15) 0.51530(11) 0.0275(4) Uani d . 1 1
H H7 1.1380 1.0275 0.4744 0.033 Uiso calc R 1 1
C C8 0.9753(3) 0.92088(14) 0.50772(10) 0.0278(4) Uani d . 1 1
H H8 0.9729 0.8878 0.4622 0.033 Uiso calc R 1 1
C C9 0.8798(3) 0.88714(14) 0.56760(11) 0.0253(4) Uani d . 1 1
H H9 0.8117 0.8305 0.5626 0.030 Uiso calc R 1 1
C C10 0.8816(3) 0.93438(13) 0.63471(10) 0.0211(4) Uani d . 1 1
H H10 0.8137 0.9111 0.6749 0.025 Uiso calc R 1 1
S S2 1.01213(7) 0.84486(3) 0.30525(2) 0.02324(12) Uani d . 1 1
N N4 0.9717(2) 0.70117(11) 0.20545(8) 0.0194(3) Uani d . 1 1
N N3 0.9499(2) 0.65787(11) 0.32123(8) 0.0217(3) Uani d . 1 1
C C11 0.9083(3) 0.66426(14) 0.39877(10) 0.0261(4) Uani d . 1 1
H H11A 0.9590 0.7230 0.4190 0.039 Uiso calc R 1 1
H H11B 0.9588 0.6093 0.4245 0.039 Uiso calc R 1 1
H H11C 0.7789 0.6649 0.4053 0.039 Uiso calc R 1 1
C C12 0.9758(3) 0.73296(13) 0.27636(9) 0.0184(4) Uani d . 1 1
C C13 0.9028(3) 0.57188(14) 0.28070(10) 0.0250(4) Uani d . 1 1
H H13A 0.7737 0.5585 0.2843 0.030 Uiso calc R 1 1
H H13B 0.9700 0.5161 0.2989 0.030 Uiso calc R 1 1
C C14 0.9557(3) 0.59672(12) 0.20238(10) 0.0216(4) Uani d . 1 1
H H14A 1.0703 0.5667 0.1888 0.026 Uiso calc R 1 1
H H14B 0.8631 0.5768 0.1669 0.026 Uiso calc R 1 1
C C15 0.9922(3) 0.75522(13) 0.13998(9) 0.0180(4) Uani d . 1 1
C C16 1.0888(3) 0.71622(13) 0.08195(10) 0.0212(4) Uani d . 1 1
H H16 1.1459 0.6564 0.0877 0.025 Uiso calc R 1 1
C C17 1.1016(3) 0.76506(14) 0.01552(10) 0.0231(4) Uani d . 1 1
H H17 1.1672 0.7381 -0.0239 0.028 Uiso calc R 1 1
C C18 1.0197(3) 0.85249(13) 0.00654(9) 0.0209(4) Uani d . 1 1
H H18 1.0286 0.8854 -0.0389 0.025 Uiso calc R 1 1
C C19 0.9240(3) 0.89183(13) 0.06463(10) 0.0206(4) Uani d . 1 1
H H19 0.8682 0.9520 0.0588 0.025 Uiso calc R 1 1
C C20 0.9095(2) 0.84342(13) 0.13122(10) 0.0189(3) Uani d . 1 1
H H20 0.8436 0.8704 0.1705 0.023 Uiso calc R 1 1

loop_
_atom_site_aniso_label
_atom_site_aniso_U_11
_atom_site_aniso_U_22
_atom_site_aniso_U_33
_atom_site_aniso_U_12
_atom_site_aniso_U_13
_atom_site_aniso_U_23
S1 0.0319(2) 0.0178(2) 0.0185(2) -0.00049(17) 0.00129(18) 0.00386(16)
N1 0.0280(8) 0.0183(7) 0.0184(7) 0.0008(7) 0.0005(6) -0.0005(6)
N2 0.0212(7) 0.0165(7) 0.0177(7) 0.0001(6) -0.0003(6) 0.0007(6)
C1 0.0415(12) 0.0270(10) 0.0188(9) 0.0019(9) 0.0025(9) -0.0023(7)
C2 0.0175(9) 0.0191(9) 0.0197(8) 0.0014(7) 0.0017(7) 0.0011(6)
C3 0.0269(9) 0.0189(9) 0.0229(8) 0.0002(7) -0.0001(8) -0.0004(7)
C4 0.0261(9) 0.0172(8) 0.0204(8) -0.0032(7) -0.0013(7) 0.0016(7)
C5 0.0210(9) 0.0191(8) 0.0156(8) 0.0053(7) -0.0016(7) 0.0017(6)
C6 0.0259(10) 0.0220(9) 0.0205(9) 0.0009(8) 0.0006(8) 0.0021(7)
C7 0.0341(11) 0.0316(10) 0.0167(8) 0.0056(9) 0.0023(8) 0.0034(7)
C8 0.0380(11) 0.0275(10) 0.0180(8) 0.0081(9) -0.0046(8) -0.0043(7)
C9 0.0297(10) 0.0208(9) 0.0253(9) 0.0023(8) -0.0070(8) -0.0011(8)
C10 0.0232(9) 0.0193(9) 0.0208(9) 0.0008(7) -0.0030(7) 0.0034(7)
S2 0.0349(3) 0.0177(2) 0.0172(2) -0.00294(18) 0.00142(19) -0.00212(15)
N4 0.0246(8) 0.0157(7) 0.0180(7) -0.0010(6) -0.0006(7) -0.0006(6)
N3 0.0273(8) 0.0191(7) 0.0187(7) -0.0009(6) 0.0012(6) 0.0009(6)
C11 0.0337(10) 0.0246(9) 0.0199(9) 0.0006(9) 0.0021(8) 0.0033(7)
C12 0.0159(8) 0.0199(8) 0.0193(8) 0.0001(7) -0.0005(7) 0.0007(6)
C13 0.0317(10) 0.0198(9) 0.0237(9) -0.0036(8) -0.0036(8) 0.0034(7)
C14 0.0262(9) 0.0149(8) 0.0238(9) -0.0007(7) 0.0014(8) -0.0012(7)
C15 0.0189(8) 0.0177(8) 0.0174(8) -0.0008(7) -0.0014(7) -0.0015(6)
C16 0.0233(9) 0.0202(9) 0.0199(9) 0.0026(7) -0.0026(7) -0.0029(7)
C17 0.0239(9) 0.0282(10) 0.0173(8) 0.0013(8) 0.0015(8) -0.0048(7)
C18 0.0234(9) 0.0238(9) 0.0156(8) -0.0025(8) -0.0006(7) 0.0011(7)
C19 0.0227(9) 0.0189(8) 0.0201(8) 0.0013(7) -0.0025(7) -0.0006(7)
C20 0.0193(8) 0.0194(8) 0.0181(8) -0.0005(7) 0.0009(7) -0.0022(7)

loop_
_atom_type_symbol
_atom_type_description
_atom_type_scat_dispersion_real
_atom_type_scat_dispersion_imag
_atom_type_scat_source
C C 0.0181 0.0091 'International Tables Vol C Tables 4.2.6.8 and 6.1.1.4'
H H 0.0000 0.0000 'International Tables Vol C Tables 4.2.6.8 and 6.1.1.4'
N N 0.0311 0.0180 'International Tables Vol C Tables 4.2.6.8 and 6.1.1.4'
S S 0.3331 0.5567 'International Tables Vol C Tables 4.2.6.8 and 6.1.1.4'

loop_
_geom_angle_atom_site_label_1
_geom_angle_atom_site_label_2
_geom_angle_atom_site_label_3
_geom_angle
C2 N1 C1 126.02(17)
C2 N1 C3 113.05(15)
C1 N1 C3 120.53(16)
C2 N2 C5 128.59(15)
C2 N2 C4 110.05(15)
C5 N2 C4 120.09(15)
N1 C1 H1A 109.5
N1 C1 H1B 109.5
H1A C1 H1B 109.5
N1 C1 H1C 109.5
H1A C1 H1C 109.5
H1B C1 H1C 109.5
N1 C2 N2 108.51(16)
N1 C2 S1 123.89(14)
N2 C2 S1 127.58(14)
N1 C3 C4 101.90(14)
N1 C3 H3A 111.4
C4 C3 H3A 111.4
N1 C3 H3B 111.4
C4 C3 H3B 111.4
H3A C3 H3B 109.3
N2 C4 C3 102.76(15)
N2 C4 H4A 111.2
C3 C4 H4A 111.2
N2 C4 H4B 111.2
C3 C4 H4B 111.2
H4A C4 H4B 109.1
C6 C5 C10 119.56(17)
C6 C5 N2 118.41(17)
C10 C5 N2 121.91(16)
C5 C6 C7 120.06(19)
C5 C6 H6 120.0
C7 C6 H6 120.0
C8 C7 C6 120.76(19)
C8 C7 H7 119.6
C6 C7 H7 119.6
C7 C8 C9 119.00(18)
C7 C8 H8 120.5
C9 C8 H8 120.5
C8 C9 C10 121.45(19)
C8 C9 H9 119.3
C10 C9 H9 119.3
C9 C10 C5 119.15(18)
C9 C10 H10 120.4
C5 C10 H10 120.4
C12 N4 C15 127.96(16)
C12 N4 C14 111.30(15)
C15 N4 C14 120.60(15)
C12 N3 C11 124.96(16)
C12 N3 C13 112.11(15)
C11 N3 C13 119.44(16)
N3 C11 H11A 109.5
N3 C11 H11B 109.5
H11A C11 H11B 109.5
N3 C11 H11C 109.5
H11A C11 H11C 109.5
H11B C11 H11C 109.5
N3 C12 N4 108.27(16)
N3 C12 S2 124.46(14)
N4 C12 S2 127.25(14)
N3 C13 C14 102.74(15)
N3 C13 H13A 111.2
C14 C13 H13A 111.2
N3 C13 H13B 111.2
C14 C13 H13B 111.2
H13A C13 H13B 109.1
N4 C14 C13 102.37(15)
N4 C14 H14A 111.3
C13 C14 H14A 111.3
N4 C14 H14B 111.3
C13 C14 H14B 111.3
H14A C14 H14B 109.2
C16 C15 C20 119.62(17)
C16 C15 N4 118.81(16)
C20 C15 N4 121.47(16)
C17 C16 C15 120.01(17)
C17 C16 H16 120.0
C15 C16 H16 120.0
C18 C17 C16 120.58(18)
C18 C17 H17 119.7
C16 C17 H17 119.7
C17 C18 C19 119.48(17)
C17 C18 H18 120.3
C19 C18 H18 120.3
C18 C19 C20 120.44(17)
C18 C19 H19 119.8
C20 C19 H19 119.8
C19 C20 C15 119.87(17)
C19 C20 H20 120.1
C15 C20 H20 120.1

loop_
_geom_bond_atom_site_label_1
_geom_bond_atom_site_label_2
_geom_bond_distance
S1 C2 1.6861(18)
N1 C2 1.335(2)
N1 C1 1.446(2)
N1 C3 1.456(2)
N2 C2 1.374(2)
N2 C5 1.416(2)
N2 C4 1.472(2)
C1 H1A 0.9800
C1 H1B 0.9800
C1 H1C 0.9800
C3 C4 1.526(2)
C3 H3A 0.9900
C3 H3B 0.9900
C4 H4A 0.9900
C4 H4B 0.9900
C5 C6 1.393(3)
C5 C10 1.404(3)
C6 C7 1.395(3)
C6 H6 0.9500
C7 C8 1.381(3)
C7 H7 0.9500
C8 C9 1.389(3)
C8 H8 0.9500
C9 C10 1.390(3)
C9 H9 0.9500
C10 H10 0.9500
S2 C12 1.6800(19)
N4 C12 1.366(2)
N4 C15 1.422(2)
N4 C14 1.473(2)
N3 C12 1.348(2)
N3 C11 1.449(2)
N3 C13 1.459(2)
C11 H11A 0.9800
C11 H11B 0.9800
C11 H11C 0.9800
C13 C14 1.521(3)
C13 H13A 0.9900
C13 H13B 0.9900
C14 H14A 0.9900
C14 H14B 0.9900
C15 C16 1.394(3)
C15 C20 1.395(3)
C16 C17 1.394(3)
C16 H16 0.9500
C17 C18 1.384(3)
C17 H17 0.9500
C18 C19 1.393(3)
C18 H18 0.9500
C19 C20 1.394(2)
C19 H19 0.9500
C20 H20 0.9500

loop_
_geom_hbond_atom_site_label_D
_geom_hbond_atom_site_label_H
_geom_hbond_atom_site_label_A
_geom_hbond_site_symmetry_A
_geom_hbond_distance_DH
_geom_hbond_distance_HA
_geom_hbond_distance_DA
_geom_hbond_angle_DHA
C11 H11C Cg1 4_466 0.98 2.96 3.759(2) 140
C19 H19 Cg1 2_674 0.95 2.85 3.612(2) 138
C6 H6 Cg2 2_775 0.95 2.89 3.719(2) 147
C17 H17 Cg2 4_565 0.95 2.76 3.577(2) 144

loop_
_geom_torsion_atom_site_label_1
_geom_torsion_atom_site_label_2
_geom_torsion_atom_site_label_3
_geom_torsion_atom_site_label_4
_geom_torsion
C1 N1 C2 N2 176.14(19)
C3 N1 C2 N2 3.5(2)
C1 N1 C2 S1 -5.2(3)
C3 N1 C2 S1 -177.86(15)
C5 N2 C2 N1 176.60(18)
C4 N2 C2 N1 9.7(2)
C5 N2 C2 S1 -2.0(3)
C4 N2 C2 S1 -168.90(15)
C2 N1 C3 C4 -14.2(2)
C1 N1 C3 C4 172.68(19)
C2 N2 C4 C3 -17.8(2)
C5 N2 C4 C3 173.97(16)
N1 C3 C4 N2 18.21(19)
C2 N2 C5 C6 -148.43(19)
C4 N2 C5 C6 17.4(3)
C2 N2 C5 C10 35.6(3)
C4 N2 C5 C10 -158.57(17)
C10 C5 C6 C7 -0.9(3)
N2 C5 C6 C7 -176.94(18)
C5 C6 C7 C8 -0.5(3)
C6 C7 C8 C9 1.0(3)
C7 C8 C9 C10 -0.1(3)
C8 C9 C10 C5 -1.3(3)
C6 C5 C10 C9 1.8(3)
N2 C5 C10 C9 177.65(17)
C11 N3 C12 N4 -166.37(18)
C13 N3 C12 N4 -7.7(2)
C11 N3 C12 S2 15.2(3)
C13 N3 C12 S2 173.80(15)
C15 N4 C12 N3 179.76(18)
C14 N4 C12 N3 -4.7(2)
C15 N4 C12 S2 -1.8(3)
C14 N4 C12 S2 173.74(15)
C12 N3 C13 C14 16.1(2)
C11 N3 C13 C14 176.06(17)
C12 N4 C14 C13 14.1(2)
C15 N4 C14 C13 -169.94(17)
N3 C13 C14 N4 -17.1(2)
C12 N4 C15 C16 140.89(19)
C14 N4 C15 C16 -34.3(3)
C12 N4 C15 C20 -42.8(3)
C14 N4 C15 C20 141.95(18)
C20 C15 C16 C17 -0.4(3)
N4 C15 C16 C17 175.99(18)
C15 C16 C17 C18 0.3(3)
C16 C17 C18 C19 0.1(3)
C17 C18 C19 C20 -0.4(3)
C18 C19 C20 C15 0.3(3)
C16 C15 C20 C19 0.0(3)
N4 C15 C20 C19 -176.19(17)
